data_7212760
loop_
_publ_author_name
'Aaker\"oy, Christer B.'
'Rajbanshi, Arbin'
'Li, Z. Jane'
'Desper, John'

_publ_section_title
;
 Mapping out the synthetic landscape for re-crystallization,
 co-crystallization and salt formation
;
_journal_issue 12
_journal_name_full CrystEngComm
_journal_page_first 4231
_journal_paper_doi 10.1039/c0ce00052c
_journal_volume 12
_journal_year 2010
_chemical_formula_moiety
;
(C8 H9 N2 O Br)2 (C4 H4 O4)
;
_chemical_formula_sum 'C20 H22 Br2 N4 O6'
_chemical_formula_weight 574.24
_chemical_name_systematic
;
AR-1c-aa13 [N-(5-bromo-2-pyridyl)propionamide]2, fumaric acid
;
_space_group_IT_number 14
_symmetry_cell_setting monoclinic
_symmetry_space_group_name_Hall '-P 2yn'
_symmetry_space_group_name_H-M 'P 1 21/n 1'
_atom_sites_solution_hydrogens geom
_atom_sites_solution_primary direct
_atom_sites_solution_secondary difmap
_audit_creation_method SHELXL-97
_cell_angle_alpha 90.00
_cell_angle_beta 90.961(2)
_cell_angle_gamma 90.00
_cell_formula_units_Z 2
_cell_length_a 4.8333(3)
_cell_length_b 9.5923(5)
_cell_length_c 23.7901(12)
_cell_measurement_reflns_used 7507
_cell_measurement_temperature 120(2)
_cell_measurement_theta_max 31.14
_cell_measurement_theta_min 2.29
_cell_volume 1102.81(11)
_computing_cell_refinement 'Bruker SMART'
_computing_data_collection 'Bruker SMART'
_computing_data_reduction 'Bruker SAINT'
_computing_molecular_graphics 'Bruker SHELXTL'
_computing_publication_material 'Bruker SHELXTL'
_computing_structure_refinement 'SHELXL-97 (Sheldrick, 1997)'
_computing_structure_solution 'SHELXS-97 (Sheldrick, 1990)'
_diffrn_ambient_temperature 120(2)
_diffrn_measured_fraction_theta_full 0.968
_diffrn_measured_fraction_theta_max 0.968
_diffrn_measurement_device_type 'CCD area detector'
_diffrn_measurement_method 'phi and omega scans'
_diffrn_radiation_monochromator graphite
_diffrn_radiation_source 'fine-focus sealed tube'
_diffrn_radiation_type MoK\a
_diffrn_radiation_wavelength 0.71073
_diffrn_reflns_av_R_equivalents 0.0443
_diffrn_reflns_av_sigmaI/netI 0.0344
_diffrn_reflns_limit_h_max 6
_diffrn_reflns_limit_h_min -6
_diffrn_reflns_limit_k_max 13
_diffrn_reflns_limit_k_min -13
_diffrn_reflns_limit_l_max 26
_diffrn_reflns_limit_l_min -34
_diffrn_reflns_number 19971
_diffrn_reflns_theta_full 31.28
_diffrn_reflns_theta_max 31.28
_diffrn_reflns_theta_min 1.71
_exptl_absorpt_coefficient_mu 3.721
_exptl_absorpt_correction_T_max 0.7551
_exptl_absorpt_correction_T_min 0.5232
_exptl_absorpt_correction_type none
_exptl_crystal_colour colourless
_exptl_crystal_density_diffrn 1.729
_exptl_crystal_density_method 'not measured'
_exptl_crystal_description prism
_exptl_crystal_F_000 576
_exptl_crystal_size_max 0.20
_exptl_crystal_size_mid 0.08
_exptl_crystal_size_min 0.08
_refine_diff_density_max 0.514
_refine_diff_density_min -0.395
_refine_diff_density_rms 0.083
_refine_ls_extinction_method none
_refine_ls_goodness_of_fit_ref 1.037
_refine_ls_hydrogen_treatment mixed
_refine_ls_matrix_type full
_refine_ls_number_parameters 152
_refine_ls_number_reflns 3473
_refine_ls_number_restraints 0
_refine_ls_restrained_S_all 1.037
_refine_ls_R_factor_all 0.0423
_refine_ls_R_factor_gt 0.0296
_refine_ls_shift/su_max 0.001
_refine_ls_shift/su_mean 0.000
_refine_ls_structure_factor_coef Fsqd
_refine_ls_weighting_details 'calc w=1/[\s^2^(Fo^2^)+(0.0300P)^2^+0.3000P] where P=(Fo^2^+2Fc^2^)/3'
_refine_ls_weighting_scheme calc
_refine_ls_wR_factor_gt 0.0628
_refine_ls_wR_factor_ref 0.0669
_reflns_number_gt 2806
_reflns_number_total 3473
_reflns_threshold_expression >2sigma(I)
_cod_data_source_file c0ce00052c.txt
_cod_data_source_block ar0713m(D13)
_cod_depositor_comments
;
The following automatic conversions were performed:

'_symmetry_cell_setting' value 'Monoclinic' changed to 'monoclinic'
according to /home/saulius/struct/CIF-dictionaries/cif_core.dic
dictionary named 'cif_core.dic' version 2.4.2 from 2011-04-26.

Automatic conversion script
Id: cif_fix_values 1891 2012-01-12 08:04:46Z andrius 
;
_cod_original_sg_symbol_H-M P2(1)/n
_cod_database_code 7212760

loop_
_symmetry_equiv_pos_as_xyz
'x, y, z'
'-x+1/2, y+1/2, -z+1/2'
'-x, -y, -z'
'x-1/2, -y-1/2, z-1/2'

loop_
_atom_site_label
_atom_site_type_symbol
_atom_site_fract_x
_atom_site_fract_y
_atom_site_fract_z
_atom_site_U_iso_or_equiv
_atom_site_adp_type
_atom_site_occupancy
_atom_site_symmetry_multiplicity
_atom_site_calc_flag
_atom_site_refinement_flags
Br1 Br 0.77917(4) -0.140736(19) 0.417648(7) 0.02370(7) Uani 1 1 d .
N11 N 0.3156(3) 0.21417(15) 0.40596(6) 0.0156(3) Uani 1 1 d .
C12 C 0.4189(4) 0.09027(18) 0.42056(7) 0.0176(3) Uani 1 1 d .
H12 H 0.3449 0.0433 0.4521 0.021 Uiso 1 1 calc R
C13 C 0.6284(4) 0.02848(17) 0.39155(7) 0.0173(3) Uani 1 1 d .
C14 C 0.7298(4) 0.09358(19) 0.34437(7) 0.0194(3) Uani 1 1 d .
H14 H 0.8695 0.0504 0.3228 0.023 Uiso 1 1 calc R
C15 C 0.6262(4) 0.22124(18) 0.32915(7) 0.0184(3) Uani 1 1 d .
H15 H 0.6936 0.2683 0.2970 0.022 Uiso 1 1 calc R
C16 C 0.4202(3) 0.28084(17) 0.36164(7) 0.0152(3) Uani 1 1 d .
N16 N 0.3058(3) 0.41018(16) 0.35190(6) 0.0165(3) Uani 1 1 d .
H16 H 0.186(4) 0.426(2) 0.3715(8) 0.020 Uiso 1 1 d .
C17 C 0.3981(4) 0.51260(18) 0.31657(7) 0.0174(3) Uani 1 1 d .
O17 O 0.5890(3) 0.49682(13) 0.28463(5) 0.0227(3) Uani 1 1 d .
C18 C 0.2365(4) 0.64551(18) 0.32132(8) 0.0229(4) Uani 1 1 d .
H18A H 0.2321 0.6739 0.3613 0.028 Uiso 1 1 calc R
H18B H 0.0435 0.6285 0.3085 0.028 Uiso 1 1 calc R
C19 C 0.3565(4) 0.76276(19) 0.28721(8) 0.0242(4) Uani 1 1 d .
H19A H 0.2507 0.8483 0.2937 0.036 Uiso 1 1 calc R
H19B H 0.3466 0.7386 0.2472 0.036 Uiso 1 1 calc R
H19C H 0.5501 0.7776 0.2986 0.036 Uiso 1 1 calc R
C21 C -0.2014(3) 0.40907(18) 0.46368(7) 0.0148(3) Uani 1 1 d .
O21 O -0.0948(3) 0.28584(13) 0.47280(5) 0.0182(3) Uani 1 1 d .
H21 H 0.015(5) 0.276(2) 0.4525(9) 0.022 Uiso 1 1 d .
O22 O -0.1247(3) 0.48995(13) 0.42785(5) 0.0195(3) Uani 1 1 d .
C22 C -0.4294(3) 0.44166(17) 0.50215(7) 0.0151(3) Uani 1 1 d .
H22 H -0.4749 0.3767 0.5307 0.018 Uiso 1 1 calc R

loop_
_atom_site_aniso_label
_atom_site_aniso_U_11
_atom_site_aniso_U_22
_atom_site_aniso_U_33
_atom_site_aniso_U_23
_atom_site_aniso_U_13
_atom_site_aniso_U_12
Br1 0.02582(11) 0.01894(10) 0.02654(10) 0.00447(7) 0.00629(7) 0.00779(7)
N11 0.0151(7) 0.0164(7) 0.0153(6) -0.0009(5) 0.0030(5) 0.0013(5)
C12 0.0179(8) 0.0175(8) 0.0174(8) 0.0007(6) 0.0015(6) -0.0007(7)
C13 0.0189(8) 0.0151(8) 0.0180(8) -0.0003(6) 0.0000(7) 0.0028(6)
C14 0.0183(8) 0.0211(9) 0.0190(8) -0.0031(6) 0.0043(7) 0.0040(7)
C15 0.0186(8) 0.0204(9) 0.0163(8) 0.0008(6) 0.0055(7) 0.0027(7)
C16 0.0138(7) 0.0175(8) 0.0143(7) 0.0002(6) 0.0005(6) 0.0001(6)
N16 0.0152(7) 0.0173(7) 0.0172(7) 0.0012(5) 0.0064(6) 0.0033(6)
C17 0.0170(8) 0.0198(9) 0.0153(7) 0.0006(6) 0.0002(6) 0.0003(7)
O17 0.0237(7) 0.0221(7) 0.0226(6) 0.0023(5) 0.0102(5) 0.0020(5)
C18 0.0245(9) 0.0198(9) 0.0248(9) 0.0049(7) 0.0092(7) 0.0044(7)
C19 0.0283(10) 0.0190(9) 0.0253(9) 0.0049(7) 0.0034(8) 0.0026(8)
C21 0.0136(7) 0.0153(8) 0.0154(7) -0.0019(6) -0.0005(6) -0.0005(6)
O21 0.0170(6) 0.0176(6) 0.0203(6) 0.0011(5) 0.0076(5) 0.0052(5)
O22 0.0192(6) 0.0195(6) 0.0201(6) 0.0025(5) 0.0068(5) 0.0030(5)
C22 0.0136(7) 0.0167(8) 0.0152(7) -0.0006(6) 0.0031(6) -0.0020(6)

loop_
_atom_type_symbol
_atom_type_description
_atom_type_scat_dispersion_real
_atom_type_scat_dispersion_imag
_atom_type_scat_source
C C 0.0033 0.0016 'International Tables Vol C Tables 4.2.6.8 and 6.1.1.4'
H H 0.0000 0.0000 'International Tables Vol C Tables 4.2.6.8 and 6.1.1.4'
N N 0.0061 0.0033 'International Tables Vol C Tables 4.2.6.8 and 6.1.1.4'
O O 0.0106 0.0060 'International Tables Vol C Tables 4.2.6.8 and 6.1.1.4'
Br Br -0.2901 2.4595 'International Tables Vol C Tables 4.2.6.8 and 6.1.1.4'

loop_
_geom_angle_atom_site_label_1
_geom_angle_atom_site_label_2
_geom_angle_atom_site_label_3
_geom_angle
_geom_angle_site_symmetry_1
C12 N11 C16 119.08(14) .
N11 C12 C13 122.09(15) .
N11 C12 H12 119.0 .
C13 C12 H12 119.0 .
C12 C13 C14 119.29(16) .
C12 C13 Br1 119.52(13) .
C14 C13 Br1 121.17(13) .
C15 C14 C13 119.06(15) .
C15 C14 H14 120.5 .
C13 C14 H14 120.5 .
C14 C15 C16 118.80(15) .
C14 C15 H15 120.6 .
C16 C15 H15 120.6 .
N11 C16 N16 114.01(14) .
N11 C16 C15 121.57(15) .
N16 C16 C15 124.43(15) .
C17 N16 C16 127.92(15) .
C17 N16 H16 119.3(16) .
C16 N16 H16 112.5(16) .
O17 C17 N16 123.51(16) .
O17 C17 C18 123.71(16) .
N16 C17 C18 112.78(14) .
C17 C18 C19 112.80(15) .
C17 C18 H18A 109.0 .
C19 C18 H18A 109.0 .
C17 C18 H18B 109.0 .
C19 C18 H18B 109.0 .
H18A C18 H18B 107.8 .
C18 C19 H19A 109.5 .
C18 C19 H19B 109.5 .
H19A C19 H19B 109.5 .
C18 C19 H19C 109.5 .
H19A C19 H19C 109.5 .
H19B C19 H19C 109.5 .
O22 C21 O21 124.76(15) .
O22 C21 C22 122.61(15) .
O21 C21 C22 112.63(14) .
C21 O21 H21 107.2(17) .
C22 C22 C21 121.60(19) 3_466
C22 C22 H22 119.2 3_466
C21 C22 H22 119.2 .

loop_
_geom_bond_atom_site_label_1
_geom_bond_atom_site_label_2
_geom_bond_distance
_geom_bond_site_symmetry_2
Br1 C13 1.8805(17) .
N11 C12 1.333(2) .
N11 C16 1.339(2) .
C12 C13 1.370(2) .
C12 H12 0.9500 .
C13 C14 1.382(2) .
C14 C15 1.369(2) .
C14 H14 0.9500 .
C15 C16 1.393(2) .
C15 H15 0.9500 .
C16 N16 1.376(2) .
N16 C17 1.372(2) .
N16 H16 0.76(2) .
C17 O17 1.215(2) .
C17 C18 1.500(2) .
C18 C19 1.509(2) .
C18 H18A 0.9900 .
C18 H18B 0.9900 .
C19 H19A 0.9800 .
C19 H19B 0.9800 .
C19 H19C 0.9800 .
C21 O22 1.215(2) .
C21 O21 1.306(2) .
C21 C22 1.477(2) .
O21 H21 0.73(2) .
C22 C22 1.314(3) 3_466
C22 H22 0.9500 .

loop_
_geom_hbond_atom_site_label_D
_geom_hbond_atom_site_label_H
_geom_hbond_atom_site_label_A
_geom_hbond_distance_DH
_geom_hbond_distance_HA
_geom_hbond_distance_DA
_geom_hbond_angle_DHA
N16 H16 O22 0.76(2) 2.12(2) 2.8818(18) 174(2)
O21 H21 N11 0.73(2) 1.93(2) 2.6537(18) 168(2)

loop_
_geom_torsion_atom_site_label_1
_geom_torsion_atom_site_label_2
_geom_torsion_atom_site_label_3
_geom_torsion_atom_site_label_4
_geom_torsion
_geom_torsion_site_symmetry_4
C16 N11 C12 C13 -0.3(2) .
N11 C12 C13 C14 -2.5(3) .
N11 C12 C13 Br1 175.91(13) .
C12 C13 C14 C15 2.7(3) .
Br1 C13 C14 C15 -175.62(13) .
C13 C14 C15 C16 -0.4(3) .
C12 N11 C16 N16 -177.43(15) .
C12 N11 C16 C15 2.7(2) .
C14 C15 C16 N11 -2.3(3) .
C14 C15 C16 N16 177.79(16) .
N11 C16 N16 C17 167.95(16) .
C15 C16 N16 C17 -12.2(3) .
C16 N16 C17 O17 6.4(3) .
C16 N16 C17 C18 -174.11(16) .
O17 C17 C18 C19 -6.6(3) .
N16 C17 C18 C19 173.84(15) .
O22 C21 C22 C22 3.2(3) 3_466
O21 C21 C22 C22 -176.94(19) 3_466
